data_4075081
loop_
_publ_author_name
'Iwanaga, Kohei'
'Kobayashi, Junji'
'Kawashima, Takayuki'
'Takagi, Nozomi'
'Nagase, Shigeru'

_publ_section_title
;
 Syntheses, Structures, and Reactions of Heptacoordinate Trihalogermanes
 Bearing a Triarylmethyl-Type Tetradentate Ligand
;
_journal_issue 14
_journal_name_full Organometallics
_journal_page_first 3388
_journal_paper_doi 10.1021/om060031o
_journal_volume 25
_journal_year 2006
_chemical_formula_sum 'C40 H51 Br3 Ge O3'
_chemical_formula_weight 892.13
_chemical_name_systematic
; 
 ? 
;
_space_group_IT_number 205
_symmetry_space_group_name_Hall '-P 2ac 2ab 3'
_symmetry_space_group_name_H-M 'P a -3'
_atom_sites_solution_hydrogens geom
_atom_sites_solution_primary direct
_atom_sites_solution_secondary difmap
_audit_creation_method SHELXL-97
_cell_angle_alpha 90.00
_cell_angle_beta 90.00
_cell_angle_gamma 90.00
_cell_formula_units_Z 8
_cell_length_a 19.7087(5)
_cell_length_b 19.7087(5)
_cell_length_c 19.7087(5)
_cell_measurement_temperature 120(2)
_cell_volume 7655.5(3)
_computing_structure_refinement 'SHELXL-97 (Sheldrick, 1997)'
_computing_structure_solution 'SHELXS-97 (Sheldrick, 1990)'
_diffrn_ambient_temperature 120(2)
_diffrn_measured_fraction_theta_full 0.836
_diffrn_measured_fraction_theta_max 0.836
_diffrn_radiation_monochromator graphite
_diffrn_radiation_source 'fine-focus sealed tube'
_diffrn_radiation_type MoK\a
_diffrn_radiation_wavelength 0.71070
_diffrn_reflns_av_R_equivalents 0.0291
_diffrn_reflns_av_sigmaI/netI 0.0130
_diffrn_reflns_limit_h_max 23
_diffrn_reflns_limit_h_min -20
_diffrn_reflns_limit_k_max 22
_diffrn_reflns_limit_k_min -23
_diffrn_reflns_limit_l_max 23
_diffrn_reflns_limit_l_min -23
_diffrn_reflns_number 36618
_diffrn_reflns_theta_full 24.99
_diffrn_reflns_theta_max 24.99
_diffrn_reflns_theta_min 3.10
_exptl_absorpt_coefficient_mu 3.968
_exptl_absorpt_correction_T_max 0.2998
_exptl_absorpt_correction_T_min 0.1677
_exptl_crystal_density_diffrn 1.548
_exptl_crystal_density_method 'not measured'
_exptl_crystal_F_000 3616
_exptl_crystal_size_max 0.70
_exptl_crystal_size_mid 0.50
_exptl_crystal_size_min 0.40
_refine_diff_density_max 1.466
_refine_diff_density_min -0.625
_refine_diff_density_rms 0.096
_refine_ls_extinction_method none
_refine_ls_goodness_of_fit_ref 1.173
_refine_ls_hydrogen_treatment mixed
_refine_ls_matrix_type full
_refine_ls_number_parameters 137
_refine_ls_number_reflns 1894
_refine_ls_number_restraints 0
_refine_ls_restrained_S_all 1.173
_refine_ls_R_factor_all 0.0397
_refine_ls_R_factor_gt 0.0392
_refine_ls_shift/su_max 0.017
_refine_ls_shift/su_mean 0.002
_refine_ls_structure_factor_coef Fsqd
_refine_ls_weighting_details 'calc w=1/[\s^2^(Fo^2^)+(0.0386P)^2^+37.4259P] where P=(Fo^2^+2Fc^2^)/3'
_refine_ls_weighting_scheme calc
_refine_ls_wR_factor_gt 0.0979
_refine_ls_wR_factor_ref 0.0983
_reflns_number_gt 1871
_reflns_number_total 1894
_reflns_threshold_expression >2sigma(I)
_cod_data_source_file om060031osi20060110_114822.cif
_cod_data_source_block tribromogermane
_cod_database_code 4075081

loop_
_symmetry_equiv_pos_as_xyz
'x, y, z'
'-x+1/2, -y, z+1/2'
'x+1/2, -y+1/2, -z'
'-x, y+1/2, -z+1/2'
'z, x, y'
'y, z, x'
'-z+1/2, -x, y+1/2'
'-y, z+1/2, -x+1/2'
'z+1/2, -x+1/2, -y'
'-y+1/2, -z, x+1/2'
'-z, x+1/2, -y+1/2'
'y+1/2, -z+1/2, -x'
'-x, -y, -z'
'x-1/2, y, -z-1/2'
'-x-1/2, y-1/2, z'
'x, -y-1/2, z-1/2'
'-z, -x, -y'
'-y, -z, -x'
'z-1/2, x, -y-1/2'
'y, -z-1/2, x-1/2'
'-z-1/2, x-1/2, y'
'y-1/2, z, -x-1/2'
'z, -x-1/2, y-1/2'
'-y-1/2, z-1/2, x'

loop_
_atom_site_label
_atom_site_type_symbol
_atom_site_fract_x
_atom_site_fract_y
_atom_site_fract_z
_atom_site_U_iso_or_equiv
_atom_site_adp_type
_atom_site_occupancy
_atom_site_symmetry_multiplicity
_atom_site_calc_flag
_atom_site_refinement_flags
Br1 Br 0.25070(2) -0.16703(3) 0.81593(2) 0.02746(17) Uani 1 1 d .
Ge1 Ge 0.28610(2) -0.21390(2) 0.71390(2) 0.0133(2) Uani 1 3 d S
C1 C 0.34652(19) -0.15348(19) 0.65348(19) 0.0098(13) Uani 1 3 d S
C2 C 0.3407(2) -0.08135(19) 0.68037(18) 0.0109(8) Uani 1 1 d .
C3 C 0.2770(2) -0.0506(2) 0.68698(19) 0.0128(8) Uani 1 1 d .
C4 C 0.2720(2) 0.0181(2) 0.7048(2) 0.0172(9) Uani 1 1 d .
H1 H 0.2287 0.0389 0.7090 0.021 Uiso 1 1 calc R
C5 C 0.3303(2) 0.0553(2) 0.7162(2) 0.0171(9) Uani 1 1 d .
H2 H 0.3266 0.1021 0.7271 0.020 Uiso 1 1 calc R
C6 C 0.3945(2) 0.0256(2) 0.7122(2) 0.0148(8) Uani 1 1 d .
C7 C 0.3981(2) -0.0425(2) 0.6930(2) 0.0120(8) Uani 1 1 d .
H3 H 0.4414 -0.0630 0.6882 0.014 Uiso 1 1 calc R
O1 O 0.22308(14) -0.09184(15) 0.67370(15) 0.0169(6) Uani 1 1 d .
C8 C 0.1570(2) -0.0666(3) 0.6877(3) 0.0273(11) Uani 1 1 d .
H4 H 0.1544 -0.0523 0.7352 0.041 Uiso 1 1 calc R
H5 H 0.1235 -0.1025 0.6794 0.041 Uiso 1 1 calc R
H6 H 0.1474 -0.0279 0.6581 0.041 Uiso 1 1 calc R
C9 C 0.4590(2) 0.0673(2) 0.7266(2) 0.0191(9) Uani 1 1 d .
C10 C 0.4490(3) 0.1093(3) 0.7915(3) 0.0407(14) Uani 1 1 d .
H7 H 0.4897 0.1366 0.8000 0.061 Uiso 1 1 calc R
H8 H 0.4412 0.0788 0.8300 0.061 Uiso 1 1 calc R
H9 H 0.4098 0.1394 0.7859 0.061 Uiso 1 1 calc R
C11 C 0.4727(3) 0.1144(3) 0.6666(3) 0.0409(14) Uani 1 1 d .
H10 H 0.5120 0.1432 0.6768 0.061 Uiso 1 1 calc R
H11 H 0.4328 0.1430 0.6586 0.061 Uiso 1 1 calc R
H12 H 0.4821 0.0873 0.6260 0.061 Uiso 1 1 calc R
C12 C 0.5210(2) 0.0218(2) 0.7374(3) 0.0286(11) Uani 1 1 d .
H13 H 0.5315 -0.0021 0.6952 0.043 Uiso 1 1 calc R
H14 H 0.5112 -0.0113 0.7732 0.043 Uiso 1 1 calc R
H15 H 0.5599 0.0497 0.7509 0.043 Uiso 1 1 calc R
C13 C 0.4861(13) 0.0369(8) 0.0505(8) 0.166(6) Uani 1 1 d .
H16 H 0.4754 0.0650 0.0882 0.199 Uiso 1 1 calc R

loop_
_atom_site_aniso_label
_atom_site_aniso_U_11
_atom_site_aniso_U_22
_atom_site_aniso_U_33
_atom_site_aniso_U_23
_atom_site_aniso_U_13
_atom_site_aniso_U_12
Br1 0.0275(3) 0.0352(3) 0.0197(3) 0.00015(19) 0.00495(19) 0.0018(2)
Ge1 0.0133(2) 0.0133(2) 0.0133(2) 0.00103(16) 0.00103(16) -0.00103(16)
C1 0.0098(13) 0.0098(13) 0.0098(13) -0.0001(15) -0.0001(15) 0.0001(15)
C2 0.016(2) 0.0104(19) 0.0057(17) 0.0000(15) 0.0019(15) 0.0038(15)
C3 0.017(2) 0.015(2) 0.0069(18) 0.0051(15) -0.0003(15) 0.0013(17)
C4 0.018(2) 0.019(2) 0.015(2) -0.0014(17) 0.0020(16) 0.0102(17)
C5 0.023(2) 0.0092(19) 0.019(2) -0.0025(16) 0.0005(18) 0.0042(17)
C6 0.020(2) 0.015(2) 0.0098(19) 0.0003(16) -0.0017(16) -0.0017(17)
C7 0.0137(19) 0.0108(19) 0.0116(19) 0.0005(15) 0.0008(15) -0.0008(15)
O1 0.0093(14) 0.0200(15) 0.0213(15) -0.0019(12) -0.0006(12) 0.0012(12)
C8 0.009(2) 0.034(3) 0.039(3) -0.005(2) 0.0007(19) 0.0031(19)
C9 0.019(2) 0.012(2) 0.027(2) -0.0032(17) 0.0025(18) -0.0023(17)
C10 0.030(3) 0.041(3) 0.051(4) -0.027(3) 0.004(3) -0.013(2)
C11 0.034(3) 0.034(3) 0.055(4) 0.021(3) 0.001(3) -0.008(2)
C12 0.021(2) 0.018(2) 0.047(3) -0.003(2) -0.009(2) -0.0013(19)
C13 0.192(14) 0.120(12) 0.186(17) -0.010(10) 0.075(16) -0.062(13)

loop_
_atom_type_symbol
_atom_type_description
_atom_type_scat_dispersion_real
_atom_type_scat_dispersion_imag
_atom_type_scat_source
C C 0.0033 0.0016 'International Tables Vol C Tables 4.2.6.8 and 6.1.1.4'
H H 0.0000 0.0000 'International Tables Vol C Tables 4.2.6.8 and 6.1.1.4'
O O 0.0106 0.0060 'International Tables Vol C Tables 4.2.6.8 and 6.1.1.4'
Ge Ge 0.1547 1.8001 'International Tables Vol C Tables 4.2.6.8 and 6.1.1.4'
Br Br -0.2901 2.4595 'International Tables Vol C Tables 4.2.6.8 and 6.1.1.4'

loop_
_geom_angle_atom_site_label_1
_geom_angle_atom_site_label_2
_geom_angle_atom_site_label_3
_geom_angle
_geom_angle_site_symmetry_1
_geom_angle_site_symmetry_3
C1 Ge1 Br1 116.37(2) . 12_556
C1 Ge1 Br1 116.37(2) . .
Br1 Ge1 Br1 101.78(2) 12_556 .
C1 Ge1 Br1 116.37(2) . 11_645
Br1 Ge1 Br1 101.78(2) 12_556 11_645
Br1 Ge1 Br1 101.78(2) . 11_645
C2 C1 C2 111.7(2) 12_556 11_645
C2 C1 C2 111.7(2) 12_556 .
C2 C1 C2 111.7(2) 11_645 .
C2 C1 Ge1 107.1(3) 12_556 .
C2 C1 Ge1 107.1(3) 11_645 .
C2 C1 Ge1 107.1(3) . .
C7 C2 C3 118.3(3) . .
C7 C2 C1 121.1(3) . .
C3 C2 C1 120.3(3) . .
O1 C3 C2 115.0(3) . .
O1 C3 C4 124.7(4) . .
C2 C3 C4 120.3(4) . .
C5 C4 C3 119.6(4) . .
C4 C5 C6 121.5(4) . .
C7 C6 C5 117.5(4) . .
C7 C6 C9 121.5(4) . .
C5 C6 C9 121.0(4) . .
C2 C7 C6 122.6(4) . .
C3 O1 C8 118.0(3) . .
C11 C9 C12 108.9(4) . .
C11 C9 C10 109.8(4) . .
C12 C9 C10 107.6(4) . .
C11 C9 C6 109.1(4) . .
C12 C9 C6 111.8(3) . .
C10 C9 C6 109.6(4) . .
C13 C13 C13 120.00(5) 21_655 22_656

loop_
_geom_bond_atom_site_label_1
_geom_bond_atom_site_label_2
_geom_bond_distance
_geom_bond_site_symmetry_2
Br1 Ge1 2.3202(6) .
Ge1 C1 2.063(7) .
Ge1 Br1 2.3202(6) 12_556
Ge1 Br1 2.3202(6) 11_645
C1 C2 1.521(4) 12_556
C1 C2 1.522(4) 11_645
C1 C2 1.522(4) .
C2 C7 1.389(6) .
C2 C3 1.400(6) .
C3 O1 1.363(5) .
C3 C4 1.402(6) .
C4 C5 1.382(6) .
C5 C6 1.398(6) .
C6 C7 1.396(6) .
C6 C9 1.539(6) .
O1 C8 1.422(5) .
C9 C11 1.528(7) .
C9 C12 1.530(6) .
C9 C10 1.537(7) .
C13 C13 1.263(12) 21_655
C13 C13 1.263(12) 22_656

loop_
_geom_torsion_atom_site_label_1
_geom_torsion_atom_site_label_2
_geom_torsion_atom_site_label_3
_geom_torsion_atom_site_label_4
_geom_torsion
_geom_torsion_site_symmetry_1
_geom_torsion_site_symmetry_4
Br1 Ge1 C1 C2 -14.90(15) 12_556 12_556
Br1 Ge1 C1 C2 105.10(15) . 12_556
Br1 Ge1 C1 C2 -134.91(15) 11_645 12_556
Br1 Ge1 C1 C2 105.10(15) 12_556 11_645
Br1 Ge1 C1 C2 -134.90(15) . 11_645
Br1 Ge1 C1 C2 -14.90(15) 11_645 11_645
Br1 Ge1 C1 C2 -134.90(15) 12_556 .
Br1 Ge1 C1 C2 -14.90(15) . .
Br1 Ge1 C1 C2 105.10(15) 11_645 .
C2 C1 C2 C7 13.7(6) 12_556 .
C2 C1 C2 C7 -112.3(3) 11_645 .
Ge1 C1 C2 C7 130.7(3) . .
C2 C1 C2 C3 -172.3(3) 12_556 .
C2 C1 C2 C3 61.8(6) 11_645 .
Ge1 C1 C2 C3 -55.3(3) . .
C7 C2 C3 O1 179.9(3) . .
C1 C2 C3 O1 5.7(5) . .
C7 C2 C3 C4 1.0(6) . .
C1 C2 C3 C4 -173.2(4) . .
O1 C3 C4 C5 -179.1(4) . .
C2 C3 C4 C5 -0.3(6) . .
C3 C4 C5 C6 -1.8(6) . .
C4 C5 C6 C7 3.1(6) . .
C4 C5 C6 C9 -178.6(4) . .
C3 C2 C7 C6 0.4(6) . .
C1 C2 C7 C6 174.6(4) . .
C5 C6 C7 C2 -2.4(6) . .
C9 C6 C7 C2 179.3(4) . .
C2 C3 O1 C8 172.2(4) . .
C4 C3 O1 C8 -9.0(6) . .
C7 C6 C9 C11 103.9(5) . .
C5 C6 C9 C11 -74.3(5) . .
C7 C6 C9 C12 -16.6(6) . .
C5 C6 C9 C12 165.2(4) . .
C7 C6 C9 C10 -135.8(4) . .
C5 C6 C9 C10 46.0(6) . .
